data_7709241
loop_
_publ_author_name
'Mahato, Shreya'
'Mondal, Amit'
'Das, Mainak'
'Joshi, Mayank'
'Ray, Partha Pratim'
'Roy Choudhury, Angshuman'
'Reddy, C. Malla'
'Biswas, Bhaskar'

_publ_section_title
;
 &#x000D; De novo synthesis of hybrid d--f block metal complex salts for
 electronic charge transport applications
;
_journal_name_full 'Dalton Transactions'
_journal_paper_doi 10.1039/D1DT02722K
_journal_year 2022
_chemical_formula_moiety '4(C20 H16 N5 O3 Zn), 4(Cl O4.04)'
_chemical_formula_sum 'C80 H64 Cl4 N20 O28.17 Zn4'
_chemical_formula_weight 2159.5547
_space_group_crystal_system monoclinic
_space_group_IT_number 14
_space_group_name_Hall '-P 2yn'
_space_group_name_H-M_alt 'P 1 21/n 1'
_atom_sites_solution_hydrogens geom
_atom_sites_solution_primary direct
_audit_creation_date 2016-05-10
_audit_creation_method
;
Olex2 1.2
(compiled 2016.02.19 svn.r3266 for OlexSys, GUI svn.r5155)
;
_audit_update_record
;
2016-12-27 deposited with the CCDC.	2022-01-06 downloaded from the CCDC.
;
_cell_angle_alpha 90
_cell_angle_beta 107.358(16)
_cell_angle_gamma 90
_cell_formula_units_Z 1
_cell_length_a 10.385(4)
_cell_length_b 12.958(5)
_cell_length_c 16.648(7)
_cell_measurement_reflns_used 5125
_cell_measurement_temperature 100
_cell_measurement_theta_max 27.5
_cell_measurement_theta_min 3.0
_cell_volume 2138.3(15)
_computing_cell_refinement
;
CrystalClear-SM Expert 2.0 r15 (Rigaku, 2011)
;
_computing_data_collection
;
CrystalClear-SM Expert 2.0 r15 (Rigaku, 2011)
;
_computing_data_reduction
;
CrystalClear-SM Expert 2.0 r15 (Rigaku, 2011)
;
_computing_molecular_graphics 'Olex2 (Dolomanov et al., 2009)'
_computing_publication_material 'Olex2 (Dolomanov et al., 2009)'
_computing_structure_refinement 'ShelXL (Sheldrick, 2015)'
_computing_structure_solution 'ShelXT (Sheldrick, 2015)'
_diffrn_ambient_temperature 100
_diffrn_detector CCD
_diffrn_detector_area_resol_mean 13.6612
_diffrn_measured_fraction_theta_full 0.998
_diffrn_measured_fraction_theta_max 0.994
_diffrn_measurement_details
;
scan:
	Number of images: 600
	           Slice: -69.0000 - 111.0000
	     Image width: 0.3000
	        Exp time: 20.0000
	   Rotation axis: Omega
	           Omega: 0.0000
	             Chi: 54.0000
	             Phi: 0.0000
	             XTD: 50.0000
	          2theta: 29.9000
scan:
	Number of images: 600
	           Slice: -69.0000 - 111.0000
	     Image width: 0.3000
	        Exp time: 20.0000
	   Rotation axis: Omega
	           Omega: 0.0000
	             Chi: 54.0000
	             Phi: 120.0000
	             XTD: 50.0000
	          2theta: 29.9000
scan:
	Number of images: 600
	           Slice: -69.0000 - 111.0000
	     Image width: 0.3000
	        Exp time: 20.0000
	   Rotation axis: Omega
	           Omega: 0.0000
	             Chi: 54.0000
	             Phi: 240.0000
	             XTD: 50.0000
	          2theta: 29.9000
;
_diffrn_measurement_device
;
XtaLABmini: Fixed Chi 2 circle
;
_diffrn_measurement_device_type
;
Rigaku Mercury375R (2x2 bin mode)
;
_diffrn_measurement_method 'profile data from \w-scans'
_diffrn_measurement_specimen_support Fiber
_diffrn_orient_matrix_type d*Trek
_diffrn_orient_matrix_UB_11 0.028790
_diffrn_orient_matrix_UB_12 0.010547
_diffrn_orient_matrix_UB_13 -0.096114
_diffrn_orient_matrix_UB_21 0.027489
_diffrn_orient_matrix_UB_22 -0.072110
_diffrn_orient_matrix_UB_23 0.000321
_diffrn_orient_matrix_UB_31 -0.048088
_diffrn_orient_matrix_UB_32 -0.018492
_diffrn_orient_matrix_UB_33 -0.036141
_diffrn_radiation_monochromator 'Graphite Monochromator'
_diffrn_radiation_type MoK\a
_diffrn_radiation_wavelength 0.71075
_diffrn_reflns_av_R_equivalents 0.0610
_diffrn_reflns_av_unetI/netI 0.0423
_diffrn_reflns_Laue_measured_fraction_full 0.998
_diffrn_reflns_Laue_measured_fraction_max 0.994
_diffrn_reflns_limit_h_max 13
_diffrn_reflns_limit_h_min -13
_diffrn_reflns_limit_k_max 16
_diffrn_reflns_limit_k_min -16
_diffrn_reflns_limit_l_max 21
_diffrn_reflns_limit_l_min -21
_diffrn_reflns_number 21069
_diffrn_reflns_point_group_measured_fraction_full 0.998
_diffrn_reflns_point_group_measured_fraction_max 0.994
_diffrn_reflns_theta_full 25.242
_diffrn_reflns_theta_max 27.540
_diffrn_reflns_theta_min 3.008
_diffrn_source 'Sealed Tube'
_diffrn_source_current 12.0
_diffrn_source_power 0.6
_diffrn_source_voltage 50.0
_exptl_absorpt_coefficient_mu 1.329
_exptl_absorpt_correction_T_max 1.000
_exptl_absorpt_correction_T_min 0.771
_exptl_absorpt_correction_type multi-scan
_exptl_absorpt_process_details 'Blessing 1995'
_exptl_crystal_colour 'metallic greenish green'
_exptl_crystal_colour_lustre metallic
_exptl_crystal_colour_modifier greenish
_exptl_crystal_colour_primary green
_exptl_crystal_density_diffrn 1.677
_exptl_crystal_density_meas 1.677
_exptl_crystal_description block
_exptl_crystal_F_000 1097
_exptl_crystal_size_max 0.2
_exptl_crystal_size_mid 0.2
_exptl_crystal_size_min 0.2
_refine_diff_density_max 1.052
_refine_diff_density_min -1.092
_refine_diff_density_rms 0.110
_refine_ls_extinction_method none
_refine_ls_goodness_of_fit_ref 1.070
_refine_ls_hydrogen_treatment constr
_refine_ls_matrix_type full
_refine_ls_number_parameters 340
_refine_ls_number_reflns 4915
_refine_ls_number_restraints 0
_refine_ls_restrained_S_all 1.070
_refine_ls_R_factor_all 0.0790
_refine_ls_R_factor_gt 0.0645
_refine_ls_shift/su_max 0.001
_refine_ls_shift/su_mean 0.000
_refine_ls_structure_factor_coef Fsqd
_refine_ls_weighting_details 'w=1/[\s^2^(Fo^2^)+(0.0950P)^2^+3.9797P] where P=(Fo^2^+2Fc^2^)/3'
_refine_ls_weighting_scheme calc
_refine_ls_wR_factor_gt 0.1699
_refine_ls_wR_factor_ref 0.1848
_reflns_Friedel_coverage 0.000
_reflns_number_gt 3781
_reflns_number_total 4915
_reflns_threshold_expression 'I > 2\s(I)'
_cod_data_source_file d1dt02722k2.cif
_cod_data_source_block shelx
_cod_database_code 7709241
_shelx_space_group_comment
;
The symmetry employed for this shelxl refinement is uniquely defined
by the following loop, which should always be used as a source of
symmetry information in preference to the above space-group names.
They are only intended as comments.
;
_shelx_estimated_absorpt_t_max 0.777
_shelx_estimated_absorpt_t_min 0.777
_olex2_refinement_description
;
1. Fixed Uiso
 At 1.2 times of:
  All C(H) groups
2.a Aromatic/amide H refined with riding coordinates:
 C1(H1), C2(H2), C3(H3), C4(H4), C7(H7), C8(H8), C9(H9), C10(H10), C11(H11),
 C12(H12), C13(H13), C14(H14), C17(H17), C18(H18), C19(H19), C20(H20)
;
_shelx_shelxl_version_number 2014/7
_olex2_submission_special_instructions 'No special instructions were received'

loop_
_space_group_symop_operation_xyz
'x, y, z'
'-x+1/2, y+1/2, -z+1/2'
'-x, -y, -z'
'x-1/2, -y-1/2, z-1/2'

loop_
_atom_site_label
_atom_site_type_symbol
_atom_site_fract_x
_atom_site_fract_y
_atom_site_fract_z
_atom_site_U_iso_or_equiv
_atom_site_adp_type
_atom_site_occupancy
_atom_site_site_symmetry_order
_atom_site_calc_flag
_atom_site_refinement_flags_posn
_atom_site_refinement_flags_adp
_atom_site_refinement_flags_occupancy
_atom_site_disorder_assembly
_atom_site_disorder_group
Zn1 Zn 0.74720(4) 0.43090(4) 0.63097(3) 0.02823(17) Uani 1 1 d . . . . .
O1 O 0.6146(3) 0.5725(2) 0.59956(18) 0.0310(6) Uani 1 1 d . . . . .
O2 O 0.8308(3) 0.5865(3) 0.65657(19) 0.0369(7) Uani 1 1 d . . . . .
O3 O 0.7037(4) 0.7238(3) 0.6365(2) 0.0527(9) Uani 1 1 d . . . . .
N1 N 0.7151(3) 0.4334(3) 0.7514(2) 0.0333(8) Uani 1 1 d . . . . .
N2 N 0.5875(3) 0.3269(3) 0.6121(2) 0.0303(7) Uani 1 1 d . . . . .
N3 N 0.7836(3) 0.4309(2) 0.5122(2) 0.0256(6) Uani 1 1 d . . . . .
N4 N 0.9066(3) 0.3270(3) 0.6527(2) 0.0287(7) Uani 1 1 d . . . . .
N5 N 0.7155(4) 0.6307(3) 0.6303(2) 0.0363(8) Uani 1 1 d . . . . .
C1 C 0.7814(4) 0.4922(4) 0.8174(2) 0.0423(11) Uani 1 1 d . . . . .
H1 H 0.8606 0.5275 0.8155 0.051 Uiso 1 1 calc R . . . .
C2 C 0.7382(5) 0.5033(5) 0.8885(3) 0.0514(13) Uani 1 1 d . . . . .
H2 H 0.7874 0.5440 0.9349 0.062 Uiso 1 1 calc R . . . .
C3 C 0.6217(5) 0.4533(5) 0.8892(3) 0.0516(14) Uani 1 1 d . . . . .
H3 H 0.5878 0.4612 0.9359 0.062 Uiso 1 1 calc R . . . .
C4 C 0.5535(5) 0.3910(4) 0.8218(3) 0.0487(12) Uani 1 1 d . . . . .
H4 H 0.4738 0.3553 0.8224 0.058 Uiso 1 1 calc R . . . .
C5 C 0.6043(4) 0.3821(4) 0.7535(3) 0.0362(9) Uani 1 1 d . . . . .
C6 C 0.5416(4) 0.3140(3) 0.6798(3) 0.0332(9) Uani 1 1 d . . . . .
C7 C 0.4460(5) 0.2398(4) 0.6792(3) 0.0481(12) Uani 1 1 d . . . . .
H7 H 0.4130 0.2317 0.7262 0.058 Uiso 1 1 calc R . . . .
C8 C 0.3986(5) 0.1775(4) 0.6089(4) 0.0530(13) Uani 1 1 d . . . . .
H8 H 0.3326 0.1263 0.6076 0.064 Uiso 1 1 calc R . . . .
C9 C 0.4473(5) 0.1899(4) 0.5410(4) 0.0471(11) Uani 1 1 d . . . . .
H9 H 0.4171 0.1467 0.4929 0.057 Uiso 1 1 calc R . . . .
C10 C 0.5411(4) 0.2666(3) 0.5446(3) 0.0351(9) Uani 1 1 d . . . . .
H10 H 0.5737 0.2768 0.4976 0.042 Uiso 1 1 calc R . . . .
C11 C 0.7259(4) 0.4947(3) 0.4477(2) 0.0309(8) Uani 1 1 d . . . . .
H11 H 0.6508 0.5353 0.4498 0.037 Uiso 1 1 calc R . . . .
C12 C 0.7731(4) 0.5030(4) 0.3778(2) 0.0343(9) Uani 1 1 d . . . . .
H12 H 0.7306 0.5477 0.3324 0.041 Uiso 1 1 calc R . . . .
C13 C 0.8842(4) 0.4438(3) 0.3763(3) 0.0351(9) Uani 1 1 d . . . . .
H13 H 0.9197 0.4489 0.3301 0.042 Uiso 1 1 calc R . . . .
C14 C 0.9426(4) 0.3779(3) 0.4418(2) 0.0326(8) Uani 1 1 d . . . . .
H14 H 1.0178 0.3366 0.4410 0.039 Uiso 1 1 calc R . . . .
C15 C 0.8895(4) 0.3728(3) 0.5096(2) 0.0281(8) Uani 1 1 d . . . . .
C16 C 0.9466(4) 0.3051(3) 0.5842(2) 0.0282(8) Uani 1 1 d . . . . .
C17 C 1.0309(4) 0.2219(3) 0.5851(3) 0.0368(9) Uani 1 1 d . . . . .
H17 H 1.0573 0.2056 0.5367 0.044 Uiso 1 1 calc R . . . .
C18 C 1.0765(4) 0.1623(3) 0.6580(3) 0.0417(10) Uani 1 1 d . . . . .
H18 H 1.1354 0.1056 0.6597 0.050 Uiso 1 1 calc R . . . .
C19 C 1.0357(4) 0.1861(3) 0.7273(3) 0.0388(9) Uani 1 1 d . . . . .
H19 H 1.0652 0.1462 0.7774 0.047 Uiso 1 1 calc R . . . .
C20 C 0.9511(4) 0.2691(3) 0.7222(3) 0.0339(8) Uani 1 1 d . . . . .
H20 H 0.9229 0.2860 0.7698 0.041 Uiso 1 1 calc R . . . .
Cl1 Cl 0.71823(10) 0.10350(9) 0.37534(7) 0.0394(3) Uani 1 1 d . . . . .
O0AA O 0.7676(9) 0.1791(10) 0.3139(10) 0.059(5) Uani 0.386(18) 1 d . . . A 2
O00O O 0.6849(18) 0.0558(13) 0.2981(4) 0.050(4) Uani 0.67(6) 1 d . . . A 1
O00X O 0.6015(7) 0.0956(12) 0.4089(4) 0.064(4) Uani 0.64(3) 1 d . . . A 1
O00Y O 0.7596(8) 0.2025(5) 0.3803(7) 0.075(5) Uani 0.62(2) 1 d . . . A 1
O1AA O 0.661(2) 0.172(2) 0.4160(8) 0.083(10) Uani 0.37(3) 1 d . . . A 2
O2AA O 0.626(5) 0.0406(14) 0.314(2) 0.077(13) Uani 0.35(6) 1 d . . . A 2
O4 O 0.8270(3) 0.0451(3) 0.4305(2) 0.0546(9) Uani 1 1 d . . . . .

loop_
_atom_site_aniso_label
_atom_site_aniso_U_11
_atom_site_aniso_U_22
_atom_site_aniso_U_33
_atom_site_aniso_U_23
_atom_site_aniso_U_13
_atom_site_aniso_U_12
Zn1 0.0249(3) 0.0353(3) 0.0259(3) -0.00210(17) 0.00977(18) 0.00051(16)
O1 0.0321(14) 0.0266(14) 0.0349(15) -0.0012(11) 0.0108(12) -0.0005(10)
O2 0.0285(14) 0.0505(18) 0.0347(15) -0.0105(13) 0.0140(12) -0.0084(12)
O3 0.077(2) 0.0286(17) 0.055(2) -0.0109(15) 0.0227(18) -0.0149(16)
N1 0.0310(17) 0.044(2) 0.0253(16) 0.0055(14) 0.0093(13) 0.0113(14)
N2 0.0265(15) 0.0325(17) 0.0329(17) 0.0065(14) 0.0102(13) 0.0033(13)
N3 0.0218(14) 0.0298(17) 0.0259(15) -0.0045(12) 0.0084(12) -0.0020(11)
N4 0.0235(15) 0.0306(17) 0.0312(16) -0.0004(13) 0.0072(12) 0.0032(12)
N5 0.0386(19) 0.039(2) 0.0330(18) -0.0049(15) 0.0127(14) -0.0092(15)
C1 0.036(2) 0.066(3) 0.0245(19) 0.0003(19) 0.0085(16) 0.014(2)
C2 0.050(3) 0.076(4) 0.026(2) 0.004(2) 0.0084(19) 0.028(3)
C3 0.051(3) 0.081(4) 0.029(2) 0.018(2) 0.021(2) 0.034(3)
C4 0.048(3) 0.066(3) 0.040(2) 0.020(2) 0.025(2) 0.025(2)
C5 0.035(2) 0.045(2) 0.032(2) 0.0157(18) 0.0143(16) 0.0166(18)
C6 0.0315(19) 0.034(2) 0.037(2) 0.0132(17) 0.0151(16) 0.0098(16)
C7 0.047(3) 0.045(3) 0.063(3) 0.019(2) 0.032(2) 0.005(2)
C8 0.050(3) 0.032(2) 0.085(4) 0.008(2) 0.032(3) -0.008(2)
C9 0.043(2) 0.038(2) 0.064(3) -0.004(2) 0.021(2) -0.0036(19)
C10 0.033(2) 0.036(2) 0.038(2) 0.0010(17) 0.0123(17) -0.0024(16)
C11 0.0287(18) 0.037(2) 0.0269(18) -0.0014(16) 0.0077(14) -0.0017(15)
C12 0.032(2) 0.043(2) 0.0278(19) -0.0022(17) 0.0088(15) -0.0032(17)
C13 0.035(2) 0.046(2) 0.0287(19) -0.0112(17) 0.0163(16) -0.0098(17)
C14 0.0293(19) 0.040(2) 0.0320(19) -0.0095(17) 0.0151(15) -0.0028(16)
C15 0.0261(17) 0.0318(19) 0.0276(18) -0.0082(15) 0.0097(14) -0.0040(14)
C16 0.0208(16) 0.033(2) 0.0325(19) -0.0047(16) 0.0109(14) -0.0039(14)
C17 0.037(2) 0.034(2) 0.044(2) -0.0047(18) 0.0187(18) 0.0020(17)
C18 0.036(2) 0.032(2) 0.058(3) 0.001(2) 0.016(2) 0.0040(17)
C19 0.036(2) 0.034(2) 0.044(2) 0.0051(18) 0.0091(18) 0.0031(17)
C20 0.031(2) 0.037(2) 0.032(2) 0.0015(17) 0.0071(16) 0.0024(16)
Cl1 0.0317(5) 0.0433(6) 0.0409(6) -0.0119(5) 0.0072(4) 0.0032(4)
O0AA 0.040(5) 0.057(7) 0.083(11) 0.041(7) 0.023(5) 0.014(4)
O00O 0.057(6) 0.061(6) 0.030(3) -0.016(3) 0.010(3) 0.009(4)
O00X 0.041(4) 0.113(9) 0.046(4) 0.004(4) 0.026(3) 0.017(4)
O00Y 0.070(5) 0.037(4) 0.096(9) -0.018(4) -0.010(5) -0.015(3)
O1AA 0.083(14) 0.113(19) 0.067(8) -0.010(8) 0.042(7) 0.060(14)
O2AA 0.08(2) 0.054(8) 0.069(13) 0.008(7) -0.017(14) -0.017(9)
O4 0.0392(18) 0.072(2) 0.049(2) -0.0053(18) 0.0074(15) 0.0183(17)

loop_
_atom_type_symbol
_atom_type_description
_atom_type_scat_dispersion_real
_atom_type_scat_dispersion_imag
_atom_type_scat_source
C C 0.0033 0.0016 'International Tables Vol C Tables 4.2.6.8 and 6.1.1.4'
H H 0.0000 0.0000 'International Tables Vol C Tables 4.2.6.8 and 6.1.1.4'
Cl Cl 0.1484 0.1585 'International Tables Vol C Tables 4.2.6.8 and 6.1.1.4'
N N 0.0061 0.0033 'International Tables Vol C Tables 4.2.6.8 and 6.1.1.4'
O O 0.0106 0.0060 'International Tables Vol C Tables 4.2.6.8 and 6.1.1.4'
Zn Zn 0.2839 1.4301 'International Tables Vol C Tables 4.2.6.8 and 6.1.1.4'

loop_
_geom_angle_atom_site_label_1
_geom_angle_atom_site_label_2
_geom_angle_atom_site_label_3
_geom_angle
_geom_angle_site_symmetry_1
_geom_angle_site_symmetry_3
_geom_angle_publ_flag
O2 Zn1 O1 58.35(11) . . ?
N1 Zn1 O1 87.13(12) . . ?
N1 Zn1 O2 88.11(13) . . ?
N2 Zn1 O1 95.02(12) . . ?
N2 Zn1 O2 151.20(12) . . ?
N2 Zn1 N1 79.08(14) . . ?
N2 Zn1 N3 102.39(12) . . ?
N3 Zn1 O1 92.87(11) . . ?
N3 Zn1 O2 90.63(11) . . ?
N3 Zn1 N1 178.52(13) . . ?
N4 Zn1 O1 164.61(12) . . ?
N4 Zn1 O2 108.30(12) . . ?
N4 Zn1 N1 100.74(13) . . ?
N4 Zn1 N2 99.44(14) . . ?
N4 Zn1 N3 78.92(12) . . ?
N5 O1 Zn1 90.9(2) . . ?
N5 O2 Zn1 94.0(2) . . ?
C1 N1 Zn1 126.3(3) . . ?
C5 N1 Zn1 113.2(3) . . ?
C5 N1 C1 119.7(4) . . ?
C6 N2 Zn1 114.5(3) . . ?
C10 N2 Zn1 125.1(3) . . ?
C10 N2 C6 119.9(4) . . ?
C11 N3 Zn1 125.6(3) . . ?
C15 N3 Zn1 113.9(2) . . ?
C15 N3 C11 119.5(3) . . ?
C16 N4 Zn1 114.7(3) . . ?
C20 N4 Zn1 124.3(3) . . ?
C20 N4 C16 119.7(3) . . ?
O1 N5 O2 116.6(3) . . ?
O3 N5 O1 122.0(4) . . ?
O3 N5 O2 121.4(4) . . ?
N1 C1 H1 118.8 . . ?
N1 C1 C2 122.4(5) . . ?
C2 C1 H1 118.8 . . ?
C1 C2 H2 121.1 . . ?
C3 C2 C1 117.8(5) . . ?
C3 C2 H2 121.1 . . ?
C2 C3 H3 119.9 . . ?
C2 C3 C4 120.2(4) . . ?
C4 C3 H3 119.9 . . ?
C3 C4 H4 120.7 . . ?
C3 C4 C5 118.7(5) . . ?
C5 C4 H4 120.7 . . ?
N1 C5 C4 121.2(5) . . ?
N1 C5 C6 116.1(3) . . ?
C4 C5 C6 122.7(4) . . ?
N2 C6 C5 115.7(4) . . ?
N2 C6 C7 120.6(4) . . ?
C7 C6 C5 123.7(4) . . ?
C6 C7 H7 120.4 . . ?
C6 C7 C8 119.1(4) . . ?
C8 C7 H7 120.4 . . ?
C7 C8 H8 120.0 . . ?
C9 C8 C7 120.0(4) . . ?
C9 C8 H8 120.0 . . ?
C8 C9 H9 120.8 . . ?
C8 C9 C10 118.3(5) . . ?
C10 C9 H9 120.8 . . ?
N2 C10 C9 122.1(4) . . ?
N2 C10 H10 119.0 . . ?
C9 C10 H10 119.0 . . ?
N3 C11 H11 119.0 . . ?
N3 C11 C12 121.9(4) . . ?
C12 C11 H11 119.0 . . ?
C11 C12 H12 120.9 . . ?
C13 C12 C11 118.1(4) . . ?
C13 C12 H12 120.9 . . ?
C12 C13 H13 120.0 . . ?
C14 C13 C12 120.1(4) . . ?
C14 C13 H13 120.0 . . ?
C13 C14 H14 120.6 . . ?
C13 C14 C15 118.8(4) . . ?
C15 C14 H14 120.6 . . ?
N3 C15 C14 121.5(4) . . ?
N3 C15 C16 115.4(3) . . ?
C14 C15 C16 123.0(3) . . ?
N4 C16 C15 115.6(3) . . ?
N4 C16 C17 120.3(4) . . ?
C17 C16 C15 124.1(4) . . ?
C16 C17 H17 120.3 . . ?
C16 C17 C18 119.4(4) . . ?
C18 C17 H17 120.3 . . ?
C17 C18 H18 120.2 . . ?
C19 C18 C17 119.6(4) . . ?
C19 C18 H18 120.2 . . ?
C18 C19 H19 120.9 . . ?
C20 C19 C18 118.2(4) . . ?
C20 C19 H19 120.9 . . ?
N4 C20 C19 122.8(4) . . ?
N4 C20 H20 118.6 . . ?
C19 C20 H20 118.6 . . ?
O00O Cl1 O00X 108.4(10) . . ?
O00O Cl1 O4 106.9(4) . . ?
O00Y Cl1 O00O 118.1(10) . . ?
O00Y Cl1 O00X 108.9(8) . . ?
O00Y Cl1 O4 106.6(4) . . ?
O1AA Cl1 O0AA 101.0(13) . . ?
O1AA Cl1 O2AA 115(3) . . ?
O1AA Cl1 O4 113.8(6) . . ?
O2AA Cl1 O0AA 100(2) . . ?
O2AA Cl1 O4 112.8(11) . . ?
O4 Cl1 O0AA 112.8(4) . . ?
O4 Cl1 O00X 107.4(4) . . ?

loop_
_geom_bond_atom_site_label_1
_geom_bond_atom_site_label_2
_geom_bond_distance
_geom_bond_site_symmetry_2
_geom_bond_publ_flag
Zn1 O1 2.260(3) . ?
Zn1 O2 2.186(3) . ?
Zn1 N1 2.129(3) . ?
Zn1 N2 2.086(3) . ?
Zn1 N3 2.122(3) . ?
Zn1 N4 2.080(3) . ?
O1 N5 1.268(4) . ?
O2 N5 1.280(5) . ?
O3 N5 1.221(5) . ?
N1 C1 1.346(6) . ?
N1 C5 1.338(6) . ?
N2 C6 1.358(5) . ?
N2 C10 1.336(5) . ?
N3 C11 1.346(5) . ?
N3 C15 1.343(5) . ?
N4 C16 1.355(5) . ?
N4 C20 1.340(5) . ?
C1 H1 0.9500 . ?
C1 C2 1.392(6) . ?
C2 H2 0.9500 . ?
C2 C3 1.375(8) . ?
C3 H3 0.9500 . ?
C3 C4 1.392(8) . ?
C4 H4 0.9500 . ?
C4 C5 1.394(6) . ?
C5 C6 1.494(6) . ?
C6 C7 1.379(6) . ?
C7 H7 0.9500 . ?
C7 C8 1.385(8) . ?
C8 H8 0.9500 . ?
C8 C9 1.379(7) . ?
C9 H9 0.9500 . ?
C9 C10 1.380(6) . ?
C10 H10 0.9500 . ?
C11 H11 0.9500 . ?
C11 C12 1.395(5) . ?
C12 H12 0.9500 . ?
C12 C13 1.391(6) . ?
C13 H13 0.9500 . ?
C13 C14 1.374(6) . ?
C14 H14 0.9500 . ?
C14 C15 1.399(5) . ?
C15 C16 1.491(6) . ?
C16 C17 1.386(6) . ?
C17 H17 0.9500 . ?
C17 C18 1.396(6) . ?
C18 H18 0.9500 . ?
C18 C19 1.379(7) . ?
C19 H19 0.9500 . ?
C19 C20 1.375(6) . ?
C20 H20 0.9500 . ?
Cl1 O0AA 1.606(9) . ?
Cl1 O00O 1.375(8) . ?
Cl1 O00X 1.482(7) . ?
Cl1 O00Y 1.348(7) . ?
Cl1 O1AA 1.359(11) . ?
Cl1 O2AA 1.427(15) . ?
Cl1 O4 1.440(4) . ?

loop_
_geom_torsion_atom_site_label_1
_geom_torsion_atom_site_label_2
_geom_torsion_atom_site_label_3
_geom_torsion_atom_site_label_4
_geom_torsion
_geom_torsion_site_symmetry_1
_geom_torsion_site_symmetry_2
_geom_torsion_site_symmetry_3
_geom_torsion_site_symmetry_4
_geom_torsion_publ_flag
Zn1 O1 N5 O2 3.5(3) . . . . ?
Zn1 O1 N5 O3 -174.8(4) . . . . ?
Zn1 O2 N5 O1 -3.6(3) . . . . ?
Zn1 O2 N5 O3 174.7(3) . . . . ?
Zn1 N1 C1 C2 167.9(3) . . . . ?
Zn1 N1 C5 C4 -168.1(3) . . . . ?
Zn1 N1 C5 C6 13.3(4) . . . . ?
Zn1 N2 C6 C5 4.9(4) . . . . ?
Zn1 N2 C6 C7 -173.3(3) . . . . ?
Zn1 N2 C10 C9 171.2(3) . . . . ?
Zn1 N3 C11 C12 167.8(3) . . . . ?
Zn1 N3 C15 C14 -168.6(3) . . . . ?
Zn1 N3 C15 C16 10.3(4) . . . . ?
Zn1 N4 C16 C15 11.3(4) . . . . ?
Zn1 N4 C16 C17 -166.3(3) . . . . ?
Zn1 N4 C20 C19 165.5(3) . . . . ?
N1 C1 C2 C3 -1.3(7) . . . . ?
N1 C5 C6 N2 -12.4(5) . . . . ?
N1 C5 C6 C7 165.7(4) . . . . ?
N2 C6 C7 C8 1.0(7) . . . . ?
N3 C11 C12 C13 -0.8(6) . . . . ?
N3 C15 C16 N4 -14.5(5) . . . . ?
N3 C15 C16 C17 162.9(4) . . . . ?
N4 C16 C17 C18 -1.4(6) . . . . ?
C1 N1 C5 C4 2.0(6) . . . . ?
C1 N1 C5 C6 -176.6(4) . . . . ?
C1 C2 C3 C4 2.2(7) . . . . ?
C2 C3 C4 C5 -1.1(7) . . . . ?
C3 C4 C5 N1 -1.1(6) . . . . ?
C3 C4 C5 C6 177.4(4) . . . . ?
C4 C5 C6 N2 169.0(4) . . . . ?
C4 C5 C6 C7 -12.9(6) . . . . ?
C5 N1 C1 C2 -0.8(6) . . . . ?
C5 C6 C7 C8 -177.1(4) . . . . ?
C6 N2 C10 C9 -0.4(6) . . . . ?
C6 C7 C8 C9 0.1(8) . . . . ?
C7 C8 C9 C10 -1.3(8) . . . . ?
C8 C9 C10 N2 1.5(7) . . . . ?
C10 N2 C6 C5 177.4(3) . . . . ?
C10 N2 C6 C7 -0.8(6) . . . . ?
C11 N3 C15 C14 0.9(5) . . . . ?
C11 N3 C15 C16 179.7(3) . . . . ?
C11 C12 C13 C14 1.3(6) . . . . ?
C12 C13 C14 C15 -0.8(6) . . . . ?
C13 C14 C15 N3 -0.3(6) . . . . ?
C13 C14 C15 C16 -179.1(4) . . . . ?
C14 C15 C16 N4 164.3(4) . . . . ?
C14 C15 C16 C17 -18.3(6) . . . . ?
C15 N3 C11 C12 -0.3(6) . . . . ?
C15 C16 C17 C18 -178.7(4) . . . . ?
C16 N4 C20 C19 -0.8(6) . . . . ?
C16 C17 C18 C19 0.9(6) . . . . ?
C17 C18 C19 C20 -0.4(7) . . . . ?
C18 C19 C20 N4 0.3(7) . . . . ?
C20 N4 C16 C15 178.8(3) . . . . ?
C20 N4 C16 C17 1.3(6) . . . . ?
